data_7034989
loop_
_publ_author_name
'Zhang, Shao-Liang'
'Zhao, Xin-Hua'
'Wang, Yuan-Min'
'Shao, Dong'
'Wang, Xin-Yi'

_publ_section_title
;
 Spin crossover behaviour in one-dimensional Fe(II) compounds based on the
 [M(CN)4](2-) (M = Pd, Pt) units.
;
_journal_issue 20
_journal_name_full 'Dalton transactions (Cambridge, England : 2003)'
_journal_page_first 9682
_journal_page_last 9690
_journal_paper_doi 10.1039/c5dt00836k
_journal_volume 44
_journal_year 2015
_chemical_formula_moiety 'C16 H16 Fe N8 Pd'
_chemical_formula_sum 'C16 H16 Fe N8 Pd'
_chemical_formula_weight 482.62
_chemical_melting_point ?
_chemical_name_common Fe-pic-Pd(CN)4-LS
_chemical_name_systematic
; 
 ? 
;
_space_group_IT_number 14
_symmetry_cell_setting monoclinic
_symmetry_space_group_name_Hall '-P 2ybc'
_symmetry_space_group_name_H-M 'P 1 21/c 1'
_atom_sites_solution_hydrogens geom
_atom_sites_solution_primary direct
_atom_sites_solution_secondary difmap
_audit_creation_method SHELXL-97
_cell_angle_alpha 90.00
_cell_angle_beta 125.869(4)
_cell_angle_gamma 90.00
_cell_formula_units_Z 4
_cell_length_a 10.0448(11)
_cell_length_b 15.2279(16)
_cell_length_c 15.6122(12)
_cell_measurement_reflns_used 6264
_cell_measurement_temperature 120(2)
_cell_measurement_theta_max 27.499
_cell_measurement_theta_min 2.479
_cell_volume 1935.2(3)
_computing_cell_refinement 'Bruker SAINT'
_computing_data_collection 'Bruker APEX2'
_computing_data_reduction 'Bruker SAINT'
_computing_molecular_graphics Diamond
_computing_publication_material 'SHELXL-97 (Sheldrick, 2008)'
_computing_structure_refinement 'SHELXL-97 (Sheldrick, 2008)'
_computing_structure_solution 'SHELXS-97 (Sheldrick, 2008)'
_diffrn_ambient_temperature 120(2)
_diffrn_measured_fraction_theta_full 0.998
_diffrn_measured_fraction_theta_max 0.998
_diffrn_measurement_device_type 'Bruker ApexDuo'
_diffrn_measurement_method 'phi and omega scans'
_diffrn_radiation_monochromator graphite
_diffrn_radiation_source 'fine-focus sealed tube'
_diffrn_radiation_type MoK\a
_diffrn_radiation_wavelength 0.71073
_diffrn_reflns_av_R_equivalents 0.1431
_diffrn_reflns_av_unetI/netI 0.0802
_diffrn_reflns_limit_h_max 13
_diffrn_reflns_limit_h_min -13
_diffrn_reflns_limit_k_max 19
_diffrn_reflns_limit_k_min -19
_diffrn_reflns_limit_l_max 20
_diffrn_reflns_limit_l_min -20
_diffrn_reflns_number 17154
_diffrn_reflns_theta_full 27.44
_diffrn_reflns_theta_max 27.44
_diffrn_reflns_theta_min 2.09
_exptl_absorpt_coefficient_mu 1.695
_exptl_absorpt_correction_T_max 0.7462
_exptl_absorpt_correction_T_min 0.3441
_exptl_absorpt_correction_type multi-scan
_exptl_absorpt_process_details
; 
SADABS v.2.10 (Bruker,2008) was used for absorption correction.
R(int) was 0.1623 before and 0.1423 after correction.
The Ratio of minimum to maximum transmission is 0.4611.
The l/2 correction factor is 0.0015. 
;
_exptl_crystal_colour brown
_exptl_crystal_density_diffrn 1.656
_exptl_crystal_density_method 'not measured'
_exptl_crystal_description block
_exptl_crystal_F_000 960
_exptl_crystal_size_max 0.26
_exptl_crystal_size_mid 0.20
_exptl_crystal_size_min 0.16
_refine_diff_density_max 1.002
_refine_diff_density_min -1.931
_refine_diff_density_rms 0.171
_refine_ls_extinction_method none
_refine_ls_goodness_of_fit_ref 1.019
_refine_ls_hydrogen_treatment constr
_refine_ls_matrix_type full
_refine_ls_number_parameters 284
_refine_ls_number_reflns 4417
_refine_ls_number_restraints 0
_refine_ls_restrained_S_all 1.019
_refine_ls_R_factor_all 0.0512
_refine_ls_R_factor_gt 0.0438
_refine_ls_shift/su_max 0.001
_refine_ls_shift/su_mean 0.000
_refine_ls_structure_factor_coef Fsqd
_refine_ls_weighting_details 'calc w=1/[\s^2^(Fo^2^)+(0.0500P)^2^+2.0176P] where P=(Fo^2^+2Fc^2^)/3'
_refine_ls_weighting_scheme calc
_refine_ls_wR_factor_gt 0.1183
_refine_ls_wR_factor_ref 0.1259
_reflns_number_gt 3577
_reflns_number_total 4417
_reflns_threshold_expression >2sigma(I)
_cod_data_source_file c5dt00836k2.cif
_cod_data_source_block Fe-pic-Pd(CN)4-LS
_cod_depositor_comments
;
The following automatic conversions were performed:

'_chemical_melting_point' value 'not measured' was changed to '?' -
the value is undefined or not given.

Automatic conversion script
Id: cif_fix_values 3271 2015-04-21 07:52:19Z andrius 

 Adding full bibliography for 7034989--7034996.cif.
;
_cod_original_sg_symbol_H-M P2(1)/c
_cod_database_code 7034989

loop_
_symmetry_equiv_pos_as_xyz
'x, y, z'
'-x, y+1/2, -z+1/2'
'-x, -y, -z'
'x, -y-1/2, z-1/2'

loop_
_atom_site_label
_atom_site_type_symbol
_atom_site_fract_x
_atom_site_fract_y
_atom_site_fract_z
_atom_site_U_iso_or_equiv
_atom_site_adp_type
_atom_site_occupancy
_atom_site_symmetry_multiplicity
_atom_site_calc_flag
_atom_site_refinement_flags
_atom_site_disorder_assembly
_atom_site_disorder_group
Pd1 Pd 1.0000 1.0000 0.5000 0.01369(12) Uani 1 2 d S . .
Pd2 Pd 1.0000 0.5000 0.5000 0.01889(12) Uani 1 2 d S . .
Fe1 Fe 0.72049(5) 0.748210(19) 0.55112(3) 0.01549(13) Uani 1 1 d . A .
N1 N 0.8424(3) 0.84345(15) 0.54334(18) 0.0190(5) Uani 1 1 d . . .
N2 N 0.7994(4) 0.93939(18) 0.2631(2) 0.0432(8) Uani 1 1 d . . .
N3 N 0.8427(3) 0.66049(16) 0.5350(2) 0.0215(5) Uani 1 1 d . . .
N4 N 0.7863(5) 0.3706(2) 0.5295(3) 0.0586(10) Uani 1 1 d . . .
N5 N 0.5474(4) 0.74817(12) 0.3975(2) 0.0200(5) Uani 1 1 d . . .
N6 N 0.5795(3) 0.64925(15) 0.54518(19) 0.0230(5) Uani 1 1 d . . .
H6A H 0.6434 0.6090 0.5952 0.028 Uiso 1 1 d R . .
H6B H 0.5081 0.6705 0.5571 0.028 Uiso 1 1 d R . .
N7 N 0.6084(3) 0.83130(15) 0.5856(2) 0.0224(5) Uani 1 1 d . . .
N8 N 0.8816(4) 0.74334(14) 0.7102(2) 0.0249(6) Uani 1 1 d . . .
H8A H 0.9193 0.6881 0.7301 0.030 Uiso 0.447(11) 1 d PR A 1
H8B H 0.9678 0.7784 0.7310 0.030 Uiso 0.447(11) 1 d PR A 1
H8'A H 0.8603 0.6967 0.7357 0.030 Uiso 0.553(11) 1 d PR A 2
H8'B H 0.9849 0.7385 0.7291 0.030 Uiso 0.553(11) 1 d PR A 2
C1 C 0.9056(3) 0.89998(18) 0.5310(2) 0.0183(6) Uani 1 1 d . . .
C2 C 0.8735(4) 0.96081(17) 0.3500(2) 0.0262(6) Uani 1 1 d . . .
C3 C 0.9058(4) 0.60291(19) 0.5250(2) 0.0225(6) Uani 1 1 d . . .
C4 C 0.8645(4) 0.4193(2) 0.5206(3) 0.0357(8) Uani 1 1 d . . .
C5 C 0.5184(4) 0.81171(19) 0.3283(2) 0.0295(7) Uani 1 1 d . . .
H5 H 0.5920 0.8582 0.3520 0.035 Uiso 1 1 calc R . .
C6 C 0.3836(5) 0.8106(2) 0.2233(2) 0.0392(8) Uani 1 1 d . . .
H6 H 0.3686 0.8551 0.1776 0.047 Uiso 1 1 calc R . .
C7 C 0.2725(5) 0.7433(2) 0.1875(3) 0.0364(9) Uani 1 1 d . . .
H7 H 0.1797 0.7423 0.1178 0.044 Uiso 1 1 calc R . .
C8 C 0.3009(4) 0.67656(19) 0.2572(2) 0.0301(7) Uani 1 1 d . . .
H8 H 0.2269 0.6304 0.2349 0.036 Uiso 1 1 calc R . .
C9 C 0.4410(3) 0.67978(17) 0.3602(2) 0.0220(6) Uani 1 1 d . . .
C10 C 0.4897(4) 0.60844(17) 0.4397(2) 0.0233(6) Uani 1 1 d . . .
H10A H 0.3927 0.5784 0.4244 0.028 Uiso 1 1 calc R . .
H10B H 0.5590 0.5658 0.4371 0.028 Uiso 1 1 calc R . .
C13 C 0.4727(5) 0.9445(2) 0.6558(3) 0.0432(9) Uani 1 1 d . . .
H13 H 0.4188 0.9778 0.6767 0.052 Uiso 1 1 calc R A 1
C11 C 0.4925(16) 0.8917(7) 0.5223(11) 0.032(2) Uani 0.447(11) 1 d P A 1
H11 H 0.4611 0.8967 0.4534 0.038 Uiso 0.447(11) 1 calc PR A 1
C12 C 0.417(2) 0.9465(8) 0.5528(15) 0.040(3) Uani 0.447(11) 1 d P A 1
H12 H 0.3318 0.9835 0.5044 0.048 Uiso 0.447(11) 1 calc PR A 1
C14 C 0.607(3) 0.8944(11) 0.7304(15) 0.032(3) Uani 0.447(11) 1 d P A 1
H14 H 0.6538 0.8988 0.8023 0.038 Uiso 0.447(11) 1 calc PR A 1
C15 C 0.668(2) 0.8365(9) 0.6911(14) 0.020(2) Uani 0.447(11) 1 d P A 1
C16 C 0.8024(10) 0.7724(5) 0.7639(5) 0.030(2) Uani 0.447(11) 1 d P A 1
H16A H 0.7569 0.7222 0.7768 0.036 Uiso 0.447(11) 1 calc PR A 1
H16B H 0.8833 0.8002 0.8312 0.036 Uiso 0.447(11) 1 calc PR A 1
C11' C 0.4483(13) 0.8618(6) 0.5154(8) 0.034(2) Uani 0.553(11) 1 d P A 2
H11' H 0.3876 0.8452 0.4447 0.041 Uiso 0.553(11) 1 calc PR A 2
C12' C 0.3800(18) 0.9156(7) 0.5494(12) 0.048(3) Uani 0.553(11) 1 d P A 2
H12' H 0.2714 0.9336 0.5024 0.057 Uiso 0.553(11) 1 calc PR A 2
C14' C 0.629(2) 0.9112(11) 0.7169(12) 0.038(3) Uani 0.553(11) 1 d P A 2
H14' H 0.6948 0.9275 0.7877 0.046 Uiso 0.553(11) 1 calc PR A 2
C15' C 0.6932(18) 0.8573(7) 0.6831(12) 0.024(2) Uani 0.553(11) 1 d P A 2
C16' C 0.8638(7) 0.8220(4) 0.7506(4) 0.0313(19) Uani 0.553(11) 1 d P A 2
H16C H 0.9389 0.8657 0.7563 0.038 Uiso 0.553(11) 1 calc PR A 2
H16D H 0.8936 0.8111 0.8211 0.038 Uiso 0.553(11) 1 calc PR A 2

loop_
_atom_site_aniso_label
_atom_site_aniso_U_11
_atom_site_aniso_U_22
_atom_site_aniso_U_33
_atom_site_aniso_U_23
_atom_site_aniso_U_13
_atom_site_aniso_U_12
Pd1 0.01662(19) 0.01099(17) 0.01295(16) -0.00098(9) 0.00838(13) -0.00044(9)
Pd2 0.01647(19) 0.0195(2) 0.02048(18) -0.00576(10) 0.01068(15) 0.00297(10)
Fe1 0.0201(3) 0.0113(2) 0.0208(2) 0.00238(12) 0.01510(19) 0.00328(12)
N1 0.0227(12) 0.0153(11) 0.0211(11) 0.0012(9) 0.0139(10) 0.0037(9)
N2 0.061(2) 0.0334(14) 0.0205(13) -0.0063(11) 0.0154(13) 0.0020(13)
N3 0.0235(12) 0.0181(11) 0.0281(12) -0.0001(10) 0.0180(11) 0.0006(10)
N4 0.072(2) 0.0481(19) 0.094(3) -0.0285(19) 0.070(2) -0.0198(18)
N5 0.0258(14) 0.0174(12) 0.0209(12) 0.0020(8) 0.0159(11) 0.0008(8)
N6 0.0293(13) 0.0160(10) 0.0284(13) 0.0051(9) 0.0195(11) 0.0005(10)
N7 0.0264(13) 0.0192(11) 0.0307(13) 0.0052(10) 0.0219(11) 0.0037(9)
N8 0.0259(15) 0.0229(13) 0.0238(13) 0.0058(9) 0.0134(12) 0.0071(9)
C1 0.0211(13) 0.0149(12) 0.0197(12) -0.0002(10) 0.0124(11) 0.0025(10)
C2 0.0327(16) 0.0171(12) 0.0257(14) 0.0007(11) 0.0154(12) 0.0011(11)
C3 0.0214(14) 0.0216(14) 0.0258(14) -0.0029(11) 0.0145(12) 0.0007(11)
C4 0.0362(18) 0.0323(16) 0.051(2) -0.0128(15) 0.0325(17) -0.0012(14)
C5 0.0405(18) 0.0216(13) 0.0238(14) 0.0018(11) 0.0174(13) -0.0053(12)
C6 0.056(2) 0.0296(16) 0.0228(15) 0.0048(12) 0.0183(15) -0.0042(15)
C7 0.039(2) 0.0336(18) 0.0234(16) 0.0005(11) 0.0112(16) -0.0002(13)
C8 0.0304(16) 0.0244(14) 0.0307(16) -0.0046(12) 0.0152(13) -0.0038(12)
C9 0.0248(14) 0.0190(12) 0.0243(13) -0.0007(10) 0.0155(12) 0.0007(11)
C10 0.0280(15) 0.0146(12) 0.0315(15) 0.0012(11) 0.0199(13) -0.0004(11)
C13 0.063(2) 0.0272(16) 0.072(3) -0.0019(16) 0.058(2) 0.0074(16)
C11 0.037(6) 0.022(5) 0.044(5) 0.005(4) 0.028(5) 0.009(4)
C12 0.048(8) 0.026(6) 0.061(6) 0.014(6) 0.041(6) 0.023(5)
C14 0.057(7) 0.025(6) 0.041(6) -0.004(5) 0.044(5) 0.002(5)
C15 0.031(6) 0.010(6) 0.025(4) -0.003(4) 0.020(4) -0.006(4)
C16 0.041(5) 0.029(4) 0.022(3) 0.000(3) 0.019(3) 0.004(4)
C11' 0.034(5) 0.031(5) 0.035(4) 0.007(4) 0.020(4) 0.018(4)
C12' 0.048(6) 0.039(6) 0.059(5) 0.004(6) 0.034(5) 0.022(5)
C14' 0.059(7) 0.041(7) 0.033(5) -0.008(4) 0.037(4) -0.008(4)
C15' 0.030(5) 0.011(5) 0.032(4) -0.006(4) 0.019(3) -0.009(3)
C16' 0.034(3) 0.034(3) 0.016(3) -0.012(2) 0.009(2) -0.004(3)

loop_
_atom_type_symbol
_atom_type_description
_atom_type_scat_dispersion_real
_atom_type_scat_dispersion_imag
_atom_type_scat_source
C C 0.0033 0.0016 'International Tables Vol C Tables 4.2.6.8 and 6.1.1.4'
H H 0.0000 0.0000 'International Tables Vol C Tables 4.2.6.8 and 6.1.1.4'
Fe Fe 0.3463 0.8444 'International Tables Vol C Tables 4.2.6.8 and 6.1.1.4'
N N 0.0061 0.0033 'International Tables Vol C Tables 4.2.6.8 and 6.1.1.4'
Pd Pd -0.9988 1.0072 'International Tables Vol C Tables 4.2.6.8 and 6.1.1.4'

loop_
_geom_angle_atom_site_label_1
_geom_angle_atom_site_label_2
_geom_angle_atom_site_label_3
_geom_angle
_geom_angle_site_symmetry_1
_geom_angle_site_symmetry_3
C2 Pd1 C2 180.000(1) . 3_776
C2 Pd1 C1 90.55(11) . 3_776
C2 Pd1 C1 89.45(11) 3_776 3_776
C2 Pd1 C1 89.45(11) . .
C2 Pd1 C1 90.55(11) 3_776 .
C1 Pd1 C1 180.000(1) 3_776 .
C3 Pd2 C3 180.000(1) 3_766 .
C3 Pd2 C4 90.35(12) 3_766 3_766
C3 Pd2 C4 89.65(12) . 3_766
C3 Pd2 C4 89.65(12) 3_766 .
C3 Pd2 C4 90.35(12) . .
C4 Pd2 C4 180.0(2) 3_766 .
N3 Fe1 N1 92.07(12) . .
N3 Fe1 N7 172.67(10) . .
N1 Fe1 N7 91.15(10) . .
N3 Fe1 N5 90.93(10) . .
N1 Fe1 N5 93.62(10) . .
N7 Fe1 N5 95.44(11) . .
N3 Fe1 N8 91.28(11) . .
N1 Fe1 N8 91.36(11) . .
N7 Fe1 N8 82.06(11) . .
N5 Fe1 N8 174.48(12) . .
N3 Fe1 N6 87.71(10) . .
N1 Fe1 N6 174.97(10) . .
N7 Fe1 N6 89.66(10) . .
N5 Fe1 N6 81.37(10) . .
N8 Fe1 N6 93.66(11) . .
C1 N1 Fe1 175.0(2) . .
C3 N3 Fe1 173.8(2) . .
C5 N5 C9 117.5(3) . .
C5 N5 Fe1 126.6(2) . .
C9 N5 Fe1 115.73(18) . .
C10 N6 Fe1 108.55(17) . .
C15' N7 C11 110.1(8) . .
C11 N7 C15 114.8(9) . .
C15' N7 C11' 119.0(8) . .
C15 N7 C11' 114.5(8) . .
C15' N7 Fe1 115.5(7) . .
C11 N7 Fe1 128.5(6) . .
C15 N7 Fe1 116.2(7) . .
C11' N7 Fe1 125.5(4) . .
C16' N8 Fe1 107.3(3) . .
C16 N8 Fe1 111.5(3) . .
N1 C1 Pd1 176.0(3) . .
N2 C2 Pd1 179.0(3) . .
N3 C3 Pd2 176.1(3) . .
N4 C4 Pd2 177.2(3) . .
N5 C5 C6 122.8(3) . .
C7 C6 C5 119.3(3) . .
C6 C7 C8 118.9(3) . .
C9 C8 C7 119.1(3) . .
N5 C9 C8 122.3(3) . .
N5 C9 C10 114.1(2) . .
C8 C9 C10 123.5(3) . .
N6 C10 C9 108.0(2) . .
C12 C13 C14' 110.0(8) . .
C12 C13 C14 122.0(9) . .
C14' C13 C12' 113.6(8) . .
C14 C13 C12' 117.6(9) . .
N7 C11 C12 124.6(13) . .
C13 C12 C11 117.8(13) . .
C13 C14 C15 116.0(14) . .
N7 C15 C14 123.9(15) . .
N7 C15 C16 115.8(11) . .
C14 C15 C16 120.2(14) . .
C15 C16 N8 107.3(7) . .
C12' C11' N7 120.5(10) . .
C11' C12' C13 120.6(11) . .
C15' C14' C13 125.2(14) . .
N7 C15' C14' 121.0(14) . .
N7 C15' C16' 114.4(10) . .
C14' C15' C16' 124.6(13) . .
N8 C16' C15' 112.6(6) . .

loop_
_geom_bond_atom_site_label_1
_geom_bond_atom_site_label_2
_geom_bond_distance
_geom_bond_site_symmetry_2
Pd1 C2 1.992(3) .
Pd1 C2 1.992(3) 3_776
Pd1 C1 1.998(3) 3_776
Pd1 C1 1.998(3) .
Pd2 C3 1.984(3) 3_766
Pd2 C3 1.984(3) .
Pd2 C4 1.995(4) 3_766
Pd2 C4 1.995(4) .
Fe1 N3 1.928(2) .
Fe1 N1 1.948(3) .
Fe1 N7 1.967(2) .
Fe1 N5 1.972(3) .
Fe1 N8 2.020(3) .
Fe1 N6 2.032(2) .
N1 C1 1.150(4) .
N2 C2 1.147(4) .
N3 C3 1.145(4) .
N4 C4 1.147(5) .
N5 C5 1.349(4) .
N5 C9 1.355(4) .
N6 C10 1.473(4) .
N7 C15' 1.296(15) .
N7 C11 1.353(13) .
N7 C15 1.385(16) .
N7 C11' 1.392(10) .
N8 C16' 1.413(6) .
N8 C16 1.522(8) .
C5 C6 1.385(4) .
C6 C7 1.370(5) .
C7 C8 1.391(5) .
C8 C9 1.385(4) .
C9 C10 1.499(4) .
C13 C12 1.359(19) .
C13 C14' 1.367(19) .
C13 C14 1.38(2) .
C13 C12' 1.416(16) .
C11 C12 1.38(2) .
C14 C15 1.41(2) .
C15 C16 1.504(19) .
C11' C12' 1.361(17) .
C14' C15' 1.33(2) .
C15' C16' 1.490(16) .
